data_7242077
loop_
_publ_author_name
'Al-Azemi, Talal F.'
'Vinodh, Mickey'

_publ_section_title
;
 Concentration-dependent supramolecular self-assembly of
 A1/A2-asymmetric-difunctionalized pillar[5]arene
;
_journal_issue 5
_journal_name_full 'RSC Advances'
_journal_page_first 2995
_journal_page_last 3002
_journal_paper_doi 10.1039/D1RA00078K
_journal_volume 11
_journal_year 2021
_chemical_formula_sum 'C56 H63 Br Cl2 O10'
_chemical_formula_weight 1046.87
_space_group_crystal_system monoclinic
_space_group_IT_number 15
_space_group_name_Hall '-C 2yc'
_space_group_name_H-M_alt 'C 1 2/c 1'
_atom_sites_solution_hydrogens geom
_audit_creation_method SHELXL-2017/1
_audit_update_record
;
2020-04-30 deposited with the CCDC.	2021-01-07 downloaded from the CCDC.
;
_cell_angle_alpha 90
_cell_angle_beta 103.532(7)
_cell_angle_gamma 90
_cell_formula_units_Z 4
_cell_length_a 12.2658(10)
_cell_length_b 21.0563(16)
_cell_length_c 20.8415(18)
_cell_measurement_reflns_used 10309
_cell_measurement_temperature 150(2)
_cell_measurement_theta_max 25.0
_cell_measurement_theta_min 3.1
_cell_volume 5233.4(8)
_computing_structure_refinement 'SHELXL-2017/1 (Sheldrick, 2017)'
_diffrn_ambient_temperature 150(2)
_diffrn_detector_area_resol_mean 10.000
_diffrn_measured_fraction_theta_full 0.992
_diffrn_measured_fraction_theta_max 0.992
_diffrn_measurement_device_type 'Rigaku R-AXIS RAPID'
_diffrn_measurement_method \w
_diffrn_radiation_type 'Mo K\a'
_diffrn_radiation_wavelength 0.71075
_diffrn_reflns_av_R_equivalents 0.0939
_diffrn_reflns_av_unetI/netI 0.0849
_diffrn_reflns_Laue_measured_fraction_full 0.992
_diffrn_reflns_Laue_measured_fraction_max 0.992
_diffrn_reflns_limit_h_max 14
_diffrn_reflns_limit_h_min -14
_diffrn_reflns_limit_k_max 24
_diffrn_reflns_limit_k_min -23
_diffrn_reflns_limit_l_max 24
_diffrn_reflns_limit_l_min -24
_diffrn_reflns_number 19970
_diffrn_reflns_point_group_measured_fraction_full 0.992
_diffrn_reflns_point_group_measured_fraction_max 0.992
_diffrn_reflns_theta_full 25.026
_diffrn_reflns_theta_max 25.026
_diffrn_reflns_theta_min 3.083
_exptl_absorpt_coefficient_mu 0.945
_exptl_absorpt_correction_T_max 1.000
_exptl_absorpt_correction_T_min 0.526
_exptl_absorpt_correction_type multi-scan
_exptl_absorpt_process_details 'ABSCOR (Rigaku, 1995)'
_exptl_crystal_colour Colorless
_exptl_crystal_density_diffrn 1.329
_exptl_crystal_description Block
_exptl_crystal_F_000 2192
_exptl_crystal_size_max 0.200
_exptl_crystal_size_mid 0.140
_exptl_crystal_size_min 0.110
_refine_diff_density_max 0.677
_refine_diff_density_min -0.646
_refine_diff_density_rms 0.070
_refine_ls_extinction_method none
_refine_ls_goodness_of_fit_ref 1.064
_refine_ls_hydrogen_treatment constr
_refine_ls_matrix_type full
_refine_ls_number_parameters 373
_refine_ls_number_reflns 4600
_refine_ls_number_restraints 234
_refine_ls_restrained_S_all 1.057
_refine_ls_R_factor_all 0.1768
_refine_ls_R_factor_gt 0.0985
_refine_ls_shift/su_max 0.000
_refine_ls_shift/su_mean 0.000
_refine_ls_structure_factor_coef Fsqd
_refine_ls_weighting_details 'w=1/[\s^2^(Fo^2^)+(0.1664P)^2^+4.2977P] where P=(Fo^2^+2Fc^2^)/3'
_refine_ls_weighting_scheme calc
_refine_ls_wR_factor_gt 0.2872
_refine_ls_wR_factor_ref 0.3241
_reflns_Friedel_coverage 0.000
_reflns_number_gt 2152
_reflns_number_total 4600
_reflns_threshold_expression 'I > 2\s(I)'
_cod_data_source_file d1ra00078k2.cif
_cod_data_source_block shelxl
_cod_original_cell_volume 5233.3(8)
_cod_original_sg_symbol_H-M 'C 2/c'
_cod_database_code 7242077
_shelx_shelxl_version_number 2017/1
_shelx_space_group_comment
;
The symmetry employed for this shelxl refinement is uniquely defined
by the following loop, which should always be used as a source of
symmetry information in preference to the above space-group names.
They are only intended as comments.
;
_shelx_estimated_absorpt_t_min 0.833
_shelx_estimated_absorpt_t_max 0.903

loop_
_space_group_symop_operation_xyz
'x, y, z'
'-x, y, -z+1/2'
'x+1/2, y+1/2, z'
'-x+1/2, y+1/2, -z+1/2'
'-x, -y, -z'
'x, -y, z-1/2'
'-x+1/2, -y+1/2, -z'
'x+1/2, -y+1/2, z-1/2'

loop_
_atom_site_label
_atom_site_type_symbol
_atom_site_fract_x
_atom_site_fract_y
_atom_site_fract_z
_atom_site_U_iso_or_equiv
_atom_site_adp_type
_atom_site_occupancy
_atom_site_site_symmetry_order
_atom_site_calc_flag
_atom_site_refinement_flags_posn
_atom_site_refinement_flags_adp
_atom_site_refinement_flags_occupancy
_atom_site_disorder_assembly
_atom_site_disorder_group
Cl1 Cl -0.1294(2) 0.64769(11) 0.30207(12) 0.1112(8) Uani 1 1 d D U . . .
C30A C -0.0535(14) 0.6627(12) 0.2510(7) 0.131(4) Uani 0.526(19) 1 d D U P A 1
H30A H -0.087677 0.635228 0.213069 0.157 Uiso 0.526(19) 1 calc R U P A 1
H30B H -0.077193 0.706287 0.236400 0.157 Uiso 0.526(19) 1 calc R U P A 1
C30B C -0.0282(13) 0.6273(11) 0.2699(11) 0.128(4) Uani 0.474(19) 1 d D U P A 2
H30C H 0.033253 0.634783 0.309372 0.154 Uiso 0.474(19) 1 calc R U P A 2
H30D H -0.040522 0.580888 0.270529 0.154 Uiso 0.474(19) 1 calc R U P A 2
O1 O 0.3519(4) 0.5262(2) 0.3498(2) 0.0793(13) Uani 1 1 d . . . . .
O2 O -0.0804(4) 0.4552(2) 0.3548(2) 0.0741(13) Uani 1 1 d . . . . .
O3 O 0.3370(6) 0.7661(2) 0.3338(3) 0.1107(19) Uani 1 1 d . . . . .
O4 O 0.1052(3) 0.64170(19) 0.4936(2) 0.0627(11) Uani 1 1 d . . . . .
C1 C 0.000000 0.4097(4) 0.250000 0.075(3) Uani 1 2 d S T P . .
H1A H 0.048497 0.382115 0.230082 0.090 Uiso 0.5 1 calc R U P . .
H1B H -0.048498 0.382118 0.269921 0.090 Uiso 0.5 1 calc R U P . .
C2 C 0.0722(6) 0.4504(2) 0.3031(3) 0.0610(16) Uani 1 1 d . . . . .
C3 C 0.1787(6) 0.4690(3) 0.3010(3) 0.0663(17) Uani 1 1 d . . . . .
H3 H 0.208865 0.455230 0.265304 0.080 Uiso 1 1 calc R U . . .
C4 C 0.2437(6) 0.5074(3) 0.3496(3) 0.0630(16) Uani 1 1 d . . . . .
C5 C 0.2028(5) 0.5291(3) 0.4020(3) 0.0557(15) Uani 1 1 d . . . . .
C6 C 0.0946(5) 0.5110(3) 0.4041(3) 0.0558(15) Uani 1 1 d . . . . .
H6 H 0.065080 0.524767 0.440001 0.067 Uiso 1 1 calc R U . . .
C7 C 0.0285(6) 0.4736(3) 0.3555(3) 0.0651(17) Uani 1 1 d . . . . .
C8 C 0.2691(5) 0.5726(3) 0.4535(3) 0.0575(15) Uani 1 1 d . . . . .
H8A H 0.350111 0.563992 0.458862 0.069 Uiso 1 1 calc R U . . .
H8B H 0.249933 0.564242 0.496269 0.069 Uiso 1 1 calc R U . . .
C9 C 0.2454(4) 0.6418(3) 0.4347(2) 0.0525(14) Uani 1 1 d . . . . .
C10 C 0.3067(5) 0.6723(3) 0.3953(3) 0.0663(16) Uani 1 1 d . . . . .
H10 H 0.366437 0.650599 0.382776 0.080 Uiso 1 1 calc R U . . .
C11 C 0.2810(6) 0.7343(3) 0.3741(3) 0.0738(18) Uani 1 1 d . . . . .
C12 C 0.1989(6) 0.7678(3) 0.3948(3) 0.0660(17) Uani 1 1 d . . . . .
C13 C 0.1398(5) 0.7374(3) 0.4345(3) 0.0561(15) Uani 1 1 d . . . . .
H13 H 0.082482 0.759878 0.448563 0.067 Uiso 1 1 calc R U . . .
C14 C 0.1615(5) 0.6747(3) 0.4546(3) 0.0538(14) Uani 1 1 d . . . . .
C15 C 0.1736(7) 0.8362(3) 0.3735(3) 0.082(2) Uani 1 1 d . . . . .
H15A H 0.146711 0.859622 0.407984 0.098 Uiso 1 1 calc R U . . .
H15B H 0.242719 0.857228 0.367333 0.098 Uiso 1 1 calc R U . . .
C16 C 0.0846(7) 0.8376(3) 0.3092(3) 0.0701(18) Uani 1 1 d . . . . .
C17 C -0.0257(9) 0.8398(3) 0.3100(3) 0.091(3) Uani 1 1 d . . . . .
C18 C -0.1132(7) 0.8381(3) 0.2514(3) 0.087(2) Uani 1 1 d . . . . .
H18 H -0.189566 0.837432 0.253777 0.104 Uiso 1 1 calc R U . . .
C19 C 0.3883(7) 0.5186(4) 0.2898(4) 0.093(2) Uani 1 1 d . . . . .
H19A H 0.465827 0.533522 0.296288 0.139 Uiso 1 1 calc R U . . .
H19B H 0.384349 0.473627 0.277269 0.139 Uiso 1 1 calc R U . . .
H19C H 0.339724 0.543422 0.254638 0.139 Uiso 1 1 calc R U . . .
C20 C -0.1353(6) 0.4873(3) 0.3974(3) 0.0740(18) Uani 1 1 d . . . . .
H20A H -0.211092 0.469982 0.392193 0.111 Uiso 1 1 calc R U . . .
H20B H -0.093164 0.481546 0.443166 0.111 Uiso 1 1 calc R U . . .
H20C H -0.140064 0.532645 0.386601 0.111 Uiso 1 1 calc R U . . .
C21 C 0.4158(13) 0.7318(5) 0.3093(8) 0.213(8) Uani 1 1 d . . . . .
H21A H 0.449603 0.759484 0.281490 0.319 Uiso 1 1 calc R U . . .
H21B H 0.474306 0.715849 0.346152 0.319 Uiso 1 1 calc R U . . .
H21C H 0.378693 0.695932 0.283004 0.319 Uiso 1 1 calc R U . . .
C22 C 0.0112(5) 0.6718(3) 0.5089(4) 0.080(2) Uani 1 1 d . . . . .
H22A H -0.021660 0.643641 0.536802 0.120 Uiso 1 1 calc R U . . .
H22B H 0.034895 0.711516 0.532486 0.120 Uiso 1 1 calc R U . . .
H22C H -0.044759 0.680905 0.468016 0.120 Uiso 1 1 calc R U . . .
C23A C -0.171(2) 0.832(3) 0.3795(10) 0.108(3) Uani 0.5 1 d D U P B 1
H23A H -0.207981 0.789655 0.371911 0.130 Uiso 0.5 1 calc R U P B 1
H23B H -0.215878 0.863322 0.349256 0.130 Uiso 0.5 1 calc R U P B 1
O5A O -0.062(2) 0.8294(9) 0.3736(12) 0.101(4) Uani 0.5 1 d . U P B 1
C24A C -0.1517(14) 0.8519(8) 0.4503(5) 0.112(3) Uani 0.5 1 d DG U P B 1
C25A C -0.1030(16) 0.9092(9) 0.4749(7) 0.112(3) Uani 0.5 1 d G U P B 1
H25A H -0.064522 0.934167 0.449263 0.135 Uiso 0.5 1 calc R U P B 1
C26A C -0.1106(16) 0.9300(7) 0.5370(7) 0.112(3) Uani 0.5 1 d G U P B 1
H26A H -0.077261 0.969185 0.553816 0.135 Uiso 0.5 1 calc R U P B 1
C27A C -0.1669(14) 0.8935(7) 0.5745(5) 0.121(3) Uani 0.5 1 d G U P B 1
H27A H -0.172042 0.907742 0.616995 0.145 Uiso 0.5 1 calc R U P B 1
C28A C -0.2156(11) 0.8362(7) 0.5500(5) 0.123(3) Uani 0.5 1 d G U P B 1
H28A H -0.254084 0.811280 0.575622 0.148 Uiso 0.5 1 calc R U P B 1
C29A C -0.2080(11) 0.8154(6) 0.4879(6) 0.120(3) Uani 0.5 1 d G U P B 1
H29A H -0.241347 0.776262 0.471070 0.144 Uiso 0.5 1 calc R U P B 1
O5B O -0.043(2) 0.8505(9) 0.3702(11) 0.103(4) Uani 0.5 1 d D U P B 2
C23B C -0.154(2) 0.834(3) 0.3789(10) 0.109(3) Uani 0.5 1 d D U P B 2
H23C H -0.169062 0.790033 0.363602 0.131 Uiso 0.5 1 calc R U P B 2
H23D H -0.208257 0.861572 0.348518 0.131 Uiso 0.5 1 calc R U P B 2
C24B C -0.1801(18) 0.8393(10) 0.4473(8) 0.114(3) Uani 0.5 1 d D U P B 2
H24A H -0.261698 0.845303 0.442234 0.137 Uiso 0.5 1 calc R U P B 2
H24B H -0.157787 0.799484 0.472232 0.137 Uiso 0.5 1 calc R U P B 2
C25B C -0.116(2) 0.8956(11) 0.4852(8) 0.112(3) Uani 0.5 1 d D U P B 2
H25B H -0.137474 0.931835 0.454503 0.135 Uiso 0.5 1 calc R U P B 2
H25C H -0.036732 0.886524 0.485346 0.135 Uiso 0.5 1 calc R U P B 2
C26B C -0.109(2) 0.9253(11) 0.5543(8) 0.112(3) Uani 0.5 1 d D U P B 2
H26B H -0.157119 0.963709 0.550615 0.135 Uiso 0.5 1 calc R U P B 2
H26C H -0.031332 0.937004 0.575866 0.135 Uiso 0.5 1 calc R U P B 2
Br1 Br -0.1641(2) 0.85939(12) 0.60381(9) 0.1256(9) Uani 0.5 1 d . U P B 2

loop_
_atom_site_aniso_label
_atom_site_aniso_U_11
_atom_site_aniso_U_22
_atom_site_aniso_U_33
_atom_site_aniso_U_23
_atom_site_aniso_U_13
_atom_site_aniso_U_12
Cl1 0.1380(18) 0.1087(16) 0.1017(17) 0.0175(13) 0.0579(14) -0.0019(13)
C30A 0.162(7) 0.116(8) 0.127(7) 0.046(7) 0.060(6) 0.029(7)
C30B 0.163(7) 0.112(8) 0.124(8) 0.043(7) 0.062(6) 0.022(7)
O1 0.096(3) 0.092(3) 0.061(3) 0.008(2) 0.041(2) 0.024(2)
O2 0.112(3) 0.068(3) 0.052(3) -0.005(2) 0.038(2) -0.020(2)
O3 0.190(6) 0.075(3) 0.097(4) 0.000(3) 0.096(4) -0.023(3)
O4 0.069(2) 0.067(3) 0.060(3) 0.005(2) 0.032(2) 0.0099(19)
C1 0.136(8) 0.042(5) 0.054(5) 0.000 0.036(5) 0.000
C2 0.114(5) 0.039(3) 0.038(3) 0.011(3) 0.034(3) 0.016(3)
C3 0.106(5) 0.059(4) 0.046(4) 0.007(3) 0.042(3) 0.026(3)
C4 0.087(4) 0.061(4) 0.050(4) 0.013(3) 0.034(3) 0.018(3)
C5 0.078(4) 0.054(3) 0.040(3) 0.013(3) 0.023(3) 0.016(3)
C6 0.088(4) 0.051(3) 0.035(3) 0.006(3) 0.028(3) 0.005(3)
C7 0.106(5) 0.042(3) 0.053(4) 0.011(3) 0.030(4) 0.003(3)
C8 0.069(3) 0.067(4) 0.040(3) 0.007(3) 0.019(3) 0.013(3)
C9 0.065(3) 0.063(4) 0.029(3) 0.001(3) 0.009(3) 0.001(3)
C10 0.082(4) 0.072(4) 0.051(4) 0.001(3) 0.028(3) -0.006(3)
C11 0.108(5) 0.075(5) 0.046(4) -0.005(3) 0.035(4) -0.019(4)
C12 0.096(4) 0.060(4) 0.038(3) -0.006(3) 0.008(3) -0.009(3)
C13 0.067(3) 0.057(4) 0.042(3) -0.004(3) 0.007(3) 0.005(3)
C14 0.064(3) 0.060(4) 0.035(3) 0.002(3) 0.007(3) 0.004(3)
C15 0.142(6) 0.054(4) 0.040(3) 0.004(3) 0.004(4) -0.002(4)
C16 0.123(6) 0.041(3) 0.046(4) 0.002(3) 0.020(4) 0.005(3)
C17 0.166(8) 0.065(4) 0.036(4) -0.001(3) 0.011(4) 0.059(5)
C18 0.134(6) 0.069(4) 0.051(4) -0.004(3) 0.011(4) 0.042(4)
C19 0.113(5) 0.100(6) 0.085(5) -0.006(4) 0.063(5) 0.001(4)
C20 0.096(4) 0.074(4) 0.062(4) 0.000(3) 0.039(4) -0.017(3)
C21 0.345(18) 0.099(7) 0.301(18) 0.005(10) 0.291(17) -0.026(9)
C22 0.077(4) 0.086(5) 0.090(5) 0.005(4) 0.045(4) 0.007(3)
C23A 0.138(6) 0.136(6) 0.055(4) 0.012(4) 0.029(4) 0.069(6)
O5A 0.132(7) 0.125(8) 0.049(4) 0.012(6) 0.027(5) 0.075(7)
C24A 0.139(6) 0.145(6) 0.056(4) 0.010(4) 0.030(4) 0.059(5)
C25A 0.146(6) 0.140(6) 0.056(5) 0.015(5) 0.035(5) 0.056(5)
C26A 0.153(6) 0.137(6) 0.052(6) 0.022(5) 0.036(6) 0.051(5)
C27A 0.161(7) 0.149(7) 0.058(6) 0.014(5) 0.035(6) 0.035(6)
C28A 0.148(7) 0.167(7) 0.059(6) -0.014(6) 0.032(6) 0.019(6)
C29A 0.138(7) 0.161(7) 0.063(5) 0.003(5) 0.029(5) 0.041(6)
O5B 0.135(6) 0.134(8) 0.041(4) 0.004(6) 0.023(4) 0.067(7)
C23B 0.139(6) 0.135(6) 0.055(4) 0.013(4) 0.028(5) 0.068(6)
C24B 0.143(6) 0.147(6) 0.057(4) 0.013(4) 0.030(4) 0.060(5)
C25B 0.147(6) 0.139(6) 0.056(5) 0.018(4) 0.034(5) 0.052(5)
C26B 0.148(6) 0.139(6) 0.055(5) 0.026(5) 0.034(5) 0.044(5)
Br1 0.1584(18) 0.160(2) 0.0620(11) -0.0032(11) 0.0339(11) -0.0101(15)

loop_
_atom_type_symbol
_atom_type_description
_atom_type_scat_dispersion_real
_atom_type_scat_dispersion_imag
_atom_type_scat_source
C C 0.0033 0.0016 'International Tables Vol C Tables 4.2.6.8 and 6.1.1.4'
H H 0.0000 0.0000 'International Tables Vol C Tables 4.2.6.8 and 6.1.1.4'
O O 0.0106 0.0060 'International Tables Vol C Tables 4.2.6.8 and 6.1.1.4'
Br Br -0.2901 2.4595 'International Tables Vol C Tables 4.2.6.8 and 6.1.1.4'
Cl Cl 0.1484 0.1585 'International Tables Vol C Tables 4.2.6.8 and 6.1.1.4'

loop_
_geom_angle_atom_site_label_1
_geom_angle_atom_site_label_2
_geom_angle_atom_site_label_3
_geom_angle
_geom_angle_site_symmetry_1
_geom_angle_site_symmetry_3
_geom_angle_publ_flag
C30A C30A Cl1 139.2(19) 2 . ?
C30A C30A H30A 102.3 2 . ?
Cl1 C30A H30A 102.3 . . ?
C30A C30A H30B 102.3 2 . ?
Cl1 C30A H30B 102.3 . . ?
H30A C30A H30B 104.8 . . ?
C30B C30B Cl1 157(2) 2 . ?
C30B C30B H30C 97.1 2 . ?
Cl1 C30B H30C 97.1 . . ?
C30B C30B H30D 97.1 2 . ?
Cl1 C30B H30D 97.1 . . ?
H30C C30B H30D 103.5 . . ?
C4 O1 C19 117.4(5) . . ?
C7 O2 C20 117.6(5) . . ?
C11 O3 C21 117.3(6) . . ?
C14 O4 C22 117.2(5) . . ?
C2 C1 C2 111.0(6) 2 . ?
C2 C1 H1A 109.4 2 . ?
C2 C1 H1A 109.4 . . ?
C2 C1 H1B 109.4 2 . ?
C2 C1 H1B 109.4 . . ?
H1A C1 H1B 108.0 . . ?
C3 C2 C7 117.5(6) . . ?
C3 C2 C1 122.5(5) . . ?
C7 C2 C1 119.9(6) . . ?
C2 C3 C4 121.9(6) . . ?
C2 C3 H3 119.0 . . ?
C4 C3 H3 119.0 . . ?
C5 C4 O1 115.4(6) . . ?
C5 C4 C3 121.1(6) . . ?
O1 C4 C3 123.6(6) . . ?
C4 C5 C6 117.3(6) . . ?
C4 C5 C8 122.1(6) . . ?
C6 C5 C8 120.6(5) . . ?
C7 C6 C5 122.2(6) . . ?
C7 C6 H6 118.9 . . ?
C5 C6 H6 118.9 . . ?
C6 C7 O2 124.3(6) . . ?
C6 C7 C2 119.9(6) . . ?
O2 C7 C2 115.8(6) . . ?
C5 C8 C9 111.3(4) . . ?
C5 C8 H8A 109.4 . . ?
C9 C8 H8A 109.4 . . ?
C5 C8 H8B 109.4 . . ?
C9 C8 H8B 109.4 . . ?
H8A C8 H8B 108.0 . . ?
C14 C9 C10 119.1(6) . . ?
C14 C9 C8 121.0(5) . . ?
C10 C9 C8 119.8(5) . . ?
C11 C10 C9 120.4(6) . . ?
C11 C10 H10 119.8 . . ?
C9 C10 H10 119.8 . . ?
O3 C11 C12 116.5(7) . . ?
O3 C11 C10 122.8(7) . . ?
C12 C11 C10 120.6(6) . . ?
C13 C12 C11 118.3(6) . . ?
C13 C12 C15 121.1(7) . . ?
C11 C12 C15 120.5(7) . . ?
C12 C13 C14 122.1(6) . . ?
C12 C13 H13 118.9 . . ?
C14 C13 H13 118.9 . . ?
O4 C14 C9 115.9(5) . . ?
O4 C14 C13 124.8(6) . . ?
C9 C14 C13 119.3(6) . . ?
C16 C15 C12 109.4(5) . . ?
C16 C15 H15A 109.8 . . ?
C12 C15 H15A 109.8 . . ?
C16 C15 H15B 109.8 . . ?
C12 C15 H15B 109.8 . . ?
H15A C15 H15B 108.2 . . ?
C17 C16 C18 118.3(7) . 2 ?
C17 C16 C15 120.3(7) . . ?
C18 C16 C15 121.4(8) 2 . ?
O5B C17 C16 113.4(12) . . ?
O5B C17 C18 123.4(13) . . ?
C16 C17 C18 122.8(7) . . ?
C16 C17 O5A 120.5(11) . . ?
C18 C17 O5A 115.4(13) . . ?
C16 C18 C17 118.7(8) 2 . ?
C16 C18 H18 120.6 2 . ?
C17 C18 H18 120.6 . . ?
O1 C19 H19A 109.5 . . ?
O1 C19 H19B 109.5 . . ?
H19A C19 H19B 109.5 . . ?
O1 C19 H19C 109.5 . . ?
H19A C19 H19C 109.5 . . ?
H19B C19 H19C 109.5 . . ?
O2 C20 H20A 109.5 . . ?
O2 C20 H20B 109.5 . . ?
H20A C20 H20B 109.5 . . ?
O2 C20 H20C 109.5 . . ?
H20A C20 H20C 109.5 . . ?
H20B C20 H20C 109.5 . . ?
O3 C21 H21A 109.5 . . ?
O3 C21 H21B 109.5 . . ?
H21A C21 H21B 109.5 . . ?
O3 C21 H21C 109.5 . . ?
H21A C21 H21C 109.5 . . ?
H21B C21 H21C 109.5 . . ?
O4 C22 H22A 109.5 . . ?
O4 C22 H22B 109.5 . . ?
H22A C22 H22B 109.5 . . ?
O4 C22 H22C 109.5 . . ?
H22A C22 H22C 109.5 . . ?
H22B C22 H22C 109.5 . . ?
O5A C23A C24A 99.5(19) . . ?
O5A C23A H23A 111.9 . . ?
C24A C23A H23A 111.9 . . ?
O5A C23A H23B 111.9 . . ?
C24A C23A H23B 111.9 . . ?
H23A C23A H23B 109.6 . . ?
C23A O5A C17 125(2) . . ?
C25A C24A C29A 120.0 . . ?
C25A C24A C23A 124(2) . . ?
C29A C24A C23A 114(2) . . ?
C24A C25A C26A 120.0 . . ?
C24A C25A H25A 120.0 . . ?
C26A C25A H25A 120.0 . . ?
C25A C26A C27A 120.0 . . ?
C25A C26A H26A 120.0 . . ?
C27A C26A H26A 120.0 . . ?
C28A C27A C26A 120.0 . . ?
C28A C27A H27A 120.0 . . ?
C26A C27A H27A 120.0 . . ?
C29A C28A C27A 120.0 . . ?
C29A C28A H28A 120.0 . . ?
C27A C28A H28A 120.0 . . ?
C28A C29A C24A 120.0 . . ?
C28A C29A H29A 120.0 . . ?
C24A C29A H29A 120.0 . . ?
C17 O5B C23B 116.0(17) . . ?
O5B C23B C24B 120(2) . . ?
O5B C23B H23C 107.2 . . ?
C24B C23B H23C 107.2 . . ?
O5B C23B H23D 107.2 . . ?
C24B C23B H23D 107.2 . . ?
H23C C23B H23D 106.8 . . ?
C25B C24B C23B 110(2) . . ?
C25B C24B H24A 109.8 . . ?
C23B C24B H24A 109.8 . . ?
C25B C24B H24B 109.8 . . ?
C23B C24B H24B 109.8 . . ?
H24A C24B H24B 108.2 . . ?
C24B C25B C26B 134.1(17) . . ?
C24B C25B H25B 103.7 . . ?
C26B C25B H25B 103.7 . . ?
C24B C25B H25C 103.7 . . ?
C26B C25B H25C 103.7 . . ?
H25B C25B H25C 105.3 . . ?
C25B C26B Br1 104.8(14) . . ?
C25B C26B H26B 110.8 . . ?
Br1 C26B H26B 110.8 . . ?
C25B C26B H26C 110.8 . . ?
Br1 C26B H26C 110.8 . . ?
H26B C26B H26C 108.9 . . ?

loop_
_geom_bond_atom_site_label_1
_geom_bond_atom_site_label_2
_geom_bond_distance
_geom_bond_site_symmetry_2
_geom_bond_publ_flag
Cl1 C30B 1.6004(11) . ?
Cl1 C30A 1.6005(11) . ?
C30A C30A 1.32(3) 2 ?
C30A H30A 0.9900 . ?
C30A H30B 0.9900 . ?
C30B C30B 1.20(2) 2 ?
C30B H30C 0.9900 . ?
C30B H30D 0.9900 . ?
O1 C4 1.384(8) . ?
O1 C19 1.433(8) . ?
O2 C7 1.387(8) . ?
O2 C20 1.407(8) . ?
O3 C11 1.377(8) . ?
O3 C21 1.395(11) . ?
O4 C14 1.373(7) . ?
O4 C22 1.415(7) . ?
C1 C2 1.510(7) 2 ?
C1 C2 1.510(7) . ?
C1 H1A 0.9900 . ?
C1 H1B 0.9900 . ?
C2 C3 1.374(9) . ?
C2 C7 1.412(9) . ?
C3 C4 1.393(9) . ?
C3 H3 0.9500 . ?
C4 C5 1.382(8) . ?
C5 C6 1.390(8) . ?
C5 C8 1.498(8) . ?
C6 C7 1.386(8) . ?
C6 H6 0.9500 . ?
C8 C9 1.518(8) . ?
C8 H8A 0.9900 . ?
C8 H8B 0.9900 . ?
C9 C14 1.383(8) . ?
C9 C10 1.394(8) . ?
C10 C11 1.390(9) . ?
C10 H10 0.9500 . ?
C11 C12 1.379(9) . ?
C12 C13 1.379(9) . ?
C12 C15 1.518(9) . ?
C13 C14 1.390(8) . ?
C13 H13 0.9500 . ?
C15 C16 1.517(9) . ?
C15 H15A 0.9900 . ?
C15 H15B 0.9900 . ?
C16 C17 1.358(11) . ?
C16 C18 1.387(10) 2 ?
C17 O5B 1.34(2) . ?
C17 C18 1.424(10) . ?
C17 O5A 1.51(3) . ?
C18 H18 0.9500 . ?
C19 H19A 0.9800 . ?
C19 H19B 0.9800 . ?
C19 H19C 0.9800 . ?
C20 H20A 0.9800 . ?
C20 H20B 0.9800 . ?
C20 H20C 0.9800 . ?
C21 H21A 0.9800 . ?
C21 H21B 0.9800 . ?
C21 H21C 0.9800 . ?
C22 H22A 0.9800 . ?
C22 H22B 0.9800 . ?
C22 H22C 0.9800 . ?
C23A O5A 1.37(3) . ?
C23A C24A 1.501(10) . ?
C23A H23A 0.9900 . ?
C23A H23B 0.9900 . ?
C24A C25A 1.3900 . ?
C24A C29A 1.3900 . ?
C25A C26A 1.3900 . ?
C25A H25A 0.9500 . ?
C26A C27A 1.3900 . ?
C26A H26A 0.9500 . ?
C27A C28A 1.3900 . ?
C27A H27A 0.9500 . ?
C28A C29A 1.3900 . ?
C28A H28A 0.9500 . ?
C29A H29A 0.9500 . ?
O5B C23B 1.445(10) . ?
C23B C24B 1.537(10) . ?
C23B H23C 0.9900 . ?
C23B H23D 0.9900 . ?
C24B C25B 1.536(10) . ?
C24B H24A 0.9900 . ?
C24B H24B 0.9900 . ?
C25B C26B 1.556(10) . ?
C25B H25B 0.9900 . ?
C25B H25C 0.9900 . ?
C26B Br1 1.94(2) . ?
C26B H26B 0.9900 . ?
C26B H26C 0.9900 . ?

loop_
_geom_torsion_atom_site_label_1
_geom_torsion_atom_site_label_2
_geom_torsion_atom_site_label_3
_geom_torsion_atom_site_label_4
_geom_torsion
_geom_torsion_site_symmetry_1
_geom_torsion_site_symmetry_2
_geom_torsion_site_symmetry_3
_geom_torsion_site_symmetry_4
_geom_torsion_publ_flag
C2 C1 C2 C3 -91.6(5) 2 . . . ?
C2 C1 C2 C7 84.9(5) 2 . . . ?
C7 C2 C3 C4 2.3(8) . . . . ?
C1 C2 C3 C4 178.8(5) . . . . ?
C19 O1 C4 C5 -165.0(5) . . . . ?
C19 O1 C4 C3 15.4(8) . . . . ?
C2 C3 C4 C5 -0.7(8) . . . . ?
C2 C3 C4 O1 178.8(5) . . . . ?
O1 C4 C5 C6 -179.6(5) . . . . ?
C3 C4 C5 C6 0.1(8) . . . . ?
O1 C4 C5 C8 2.9(7) . . . . ?
C3 C4 C5 C8 -177.4(5) . . . . ?
C4 C5 C6 C7 -1.0(8) . . . . ?
C8 C5 C6 C7 176.5(5) . . . . ?
C5 C6 C7 O2 -178.8(5) . . . . ?
C5 C6 C7 C2 2.6(8) . . . . ?
C20 O2 C7 C6 14.3(8) . . . . ?
C20 O2 C7 C2 -167.1(5) . . . . ?
C3 C2 C7 C6 -3.1(8) . . . . ?
C1 C2 C7 C6 -179.8(5) . . . . ?
C3 C2 C7 O2 178.2(5) . . . . ?
C1 C2 C7 O2 1.5(7) . . . . ?
C4 C5 C8 C9 90.3(6) . . . . ?
C6 C5 C8 C9 -87.1(6) . . . . ?
C5 C8 C9 C14 91.2(6) . . . . ?
C5 C8 C9 C10 -87.0(6) . . . . ?
C14 C9 C10 C11 -2.5(8) . . . . ?
C8 C9 C10 C11 175.8(5) . . . . ?
C21 O3 C11 C12 -176.4(10) . . . . ?
C21 O3 C11 C10 5.7(12) . . . . ?
C9 C10 C11 O3 -178.3(6) . . . . ?
C9 C10 C11 C12 3.8(9) . . . . ?
O3 C11 C12 C13 179.1(5) . . . . ?
C10 C11 C12 C13 -2.9(9) . . . . ?
O3 C11 C12 C15 0.0(8) . . . . ?
C10 C11 C12 C15 178.0(5) . . . . ?
C11 C12 C13 C14 0.8(8) . . . . ?
C15 C12 C13 C14 179.9(5) . . . . ?
C22 O4 C14 C9 -173.4(5) . . . . ?
C22 O4 C14 C13 6.5(8) . . . . ?
C10 C9 C14 O4 -179.7(5) . . . . ?
C8 C9 C14 O4 2.1(7) . . . . ?
C10 C9 C14 C13 0.4(7) . . . . ?
C8 C9 C14 C13 -177.8(5) . . . . ?
C12 C13 C14 O4 -179.5(5) . . . . ?
C12 C13 C14 C9 0.4(8) . . . . ?
C13 C12 C15 C16 -89.7(7) . . . . ?
C11 C12 C15 C16 89.4(8) . . . . ?
C12 C15 C16 C17 89.9(8) . . . . ?
C12 C15 C16 C18 -91.7(8) . . . 2 ?
C18 C16 C17 O5B -168.7(10) 2 . . . ?
C15 C16 C17 O5B 9.7(12) . . . . ?
C18 C16 C17 C18 4.6(9) 2 . . . ?
C15 C16 C17 C18 -177.0(6) . . . . ?
C18 C16 C17 O5A 170.8(10) 2 . . . ?
C15 C16 C17 O5A -10.8(12) . . . . ?
O5B C17 C18 C16 169.1(11) . . . 2 ?
C16 C17 C18 C16 -3.5(9) . . . 2 ?
O5A C17 C18 C16 -170.3(9) . . . 2 ?
C24A C23A O5A C17 -152(2) . . . . ?
C16 C17 O5A C23A 179(3) . . . . ?
C18 C17 O5A C23A -14(3) . . . . ?
O5A C23A C24A C25A 63(4) . . . . ?
O5A C23A C24A C29A -131(3) . . . . ?
C29A C24A C25A C26A 0.0 . . . . ?
C23A C24A C25A C26A 166(2) . . . . ?
C24A C25A C26A C27A 0.0 . . . . ?
C25A C26A C27A C28A 0.0 . . . . ?
C26A C27A C28A C29A 0.0 . . . . ?
C27A C28A C29A C24A 0.0 . . . . ?
C25A C24A C29A C28A 0.0 . . . . ?
C23A C24A C29A C28A -167(2) . . . . ?
C16 C17 O5B C23B -162(3) . . . . ?
C18 C17 O5B C23B 25(3) . . . . ?
C17 O5B C23B C24B 175(3) . . . . ?
O5B C23B C24B C25B 35(5) . . . . ?
C23B C24B C25B C26B 179(3) . . . . ?
C24B C25B C26B Br1 19(2) . . . . ?
